data_2204790
loop_
_publ_author_name
'Fangfang Jian'
'Huaibo Ma'
'Pingping Sun'
'Hailian Xiao'

_publ_section_title
;
 Ferrocenylbenzoic acid
;
_journal_issue 12
_journal_name_full 'Acta Crystallographica Section E'
_journal_page_first m1961
_journal_page_last m1962
_journal_paper_doi 10.1107/S1600536804030491
_journal_volume 60
_journal_year 2004
_chemical_formula_iupac '[Fe(C5 H4 )2 (C12 H9 O2 )]'
_chemical_formula_moiety 'C17 H14 Fe O2'
_chemical_formula_sum 'C17 H14 Fe O2'
_chemical_formula_weight 306.13
_chemical_name_systematic
;
 ?
;
_space_group_IT_number 14
_symmetry_cell_setting monoclinic
_symmetry_space_group_name_Hall '-P 2ybc'
_symmetry_space_group_name_H-M 'P 1 21/c 1'
_atom_sites_solution_hydrogens geom
_atom_sites_solution_primary direct
_atom_sites_solution_secondary difmap
_audit_creation_method SHELXL-97
_cell_angle_alpha 90.00
_cell_angle_beta 115.38(2)
_cell_angle_gamma 90.00
_cell_formula_units_Z 4
_cell_length_a 7.8880(16)
_cell_length_b 16.006(3)
_cell_length_c 11.579(4)
_cell_measurement_reflns_used 25
_cell_measurement_temperature 293(2)
_cell_measurement_theta_max 14
_cell_measurement_theta_min 4
_cell_volume 1320.8(6)
_computing_cell_refinement 'CAD-4 Software'
_computing_data_collection 'CAD-4 Software (Enraf-Nonius, 1989)'
_computing_data_reduction 'NRCVAX (Gabe et al., 1989'
_computing_molecular_graphics SHELXTL/PC
_computing_publication_material 'WinGX (Farrugia, 1999)'
_computing_structure_refinement 'SHELXL97 (Sheldrick, 1997)'
_computing_structure_solution 'SHELXTL/PC (Sheldrick, 1990)'
_diffrn_ambient_temperature 293(2)
_diffrn_measured_fraction_theta_full 0.994
_diffrn_measured_fraction_theta_max 0.994
_diffrn_measurement_device_type 'Enraf-Nonius CAD-4 diffractometer'
_diffrn_measurement_method '\w scans'
_diffrn_radiation_monochromator graphite
_diffrn_radiation_source 'fine-focus sealed tube'
_diffrn_radiation_type MoK\a
_diffrn_radiation_wavelength 0.71073
_diffrn_reflns_av_R_equivalents 0.0953
_diffrn_reflns_av_sigmaI/netI 0.1514
_diffrn_reflns_limit_h_max 0
_diffrn_reflns_limit_h_min -9
_diffrn_reflns_limit_k_max 0
_diffrn_reflns_limit_k_min -19
_diffrn_reflns_limit_l_max 14
_diffrn_reflns_limit_l_min -12
_diffrn_reflns_number 2768
_diffrn_reflns_theta_full 25.97
_diffrn_reflns_theta_max 25.97
_diffrn_reflns_theta_min 2.33
_diffrn_standards_decay_% 0
_diffrn_standards_interval_count 100
_diffrn_standards_number 3
_exptl_absorpt_coefficient_mu 1.138
_exptl_absorpt_correction_type none
_exptl_crystal_colour red
_exptl_crystal_density_diffrn 1.539
_exptl_crystal_density_meas ?
_exptl_crystal_density_method .
_exptl_crystal_description pillar
_exptl_crystal_F_000 632
_exptl_crystal_size_max 0.20
_exptl_crystal_size_mid 0.20
_exptl_crystal_size_min 0.18
_refine_diff_density_max 0.493
_refine_diff_density_min -0.426
_refine_ls_extinction_method none
_refine_ls_goodness_of_fit_ref 0.961
_refine_ls_hydrogen_treatment mixed
_refine_ls_matrix_type full
_refine_ls_number_parameters 197
_refine_ls_number_reflns 2578
_refine_ls_number_restraints 0
_refine_ls_restrained_S_all 0.961
_refine_ls_R_factor_all 0.1722
_refine_ls_R_factor_gt 0.0550
_refine_ls_shift/su_max 0.000
_refine_ls_shift/su_mean 0.000
_refine_ls_structure_factor_coef Fsqd
_refine_ls_weighting_details 'calc w = 1/[\s^2^(Fo^2^)+(0.0611P)^2^+0.0000P] where P = (Fo^2^+2Fc^2^)/3'
_refine_ls_weighting_scheme calc
_refine_ls_wR_factor_gt 0.1142
_refine_ls_wR_factor_ref 0.1500
_reflns_number_gt 1192
_reflns_number_total 2578
_reflns_threshold_expression I>2\s(I)
_cod_data_source_file rz6020.cif
_cod_data_source_block I
_cod_depositor_comments
;
The following automatic conversions were performed:
'_symmetry_cell_setting' value 'Monoclinic' changed to 'monoclinic'
according to '/home/saulius/struct/CIF-dictionaries/cif_core.dic'
dictionary named 'cif_core.dic' version 2.4.1 from 2010-06-29.

Automatic conversion script
Id: cif_fix_enum 1527 2010-12-29 10:47:43Z saulius 

The following automatic conversions were performed:

'_symmetry_cell_setting' value 'Monoclinic' changed to 'monoclinic'
according to /home/saulius/struct/CIF-dictionaries/cif_core.dic
dictionary named 'cif_core.dic' version 2.4.1 from 2010-06-29.

Automatic conversion script
Id: cif_fix_values 1715 2011-07-08 13:25:40Z adriana 
;
_cod_original_sg_symbol_Hall '-P 2y bc'
_cod_original_sg_symbol_H-M 'P 21/c'
_cod_database_code 2204790
_cod_database_fobs_code 2204790

loop_
_symmetry_equiv_pos_as_xyz
'x, y, z'
'-x, y+1/2, -z+1/2'
'-x, -y, -z'
'x, -y-1/2, z-1/2'

loop_
_atom_site_label
_atom_site_fract_x
_atom_site_fract_y
_atom_site_fract_z
_atom_site_U_iso_or_equiv
_atom_site_adp_type
_atom_site_calc_flag
_atom_site_refinement_flags
_atom_site_occupancy
_atom_site_type_symbol
Fe1 -0.59197(12) 0.30644(5) -0.18828(8) 0.0404(3) Uani d . 1 Fe
O1 -1.0802(7) 0.4280(3) -0.9117(4) 0.0665(15) Uani d . 1 O
H1B -1.089(10) 0.435(5) -0.981(7) 0.080 Uiso d . 1 H
O2 -0.8561(6) 0.5250(3) -0.8536(4) 0.0644(13) Uani d . 1 O
C1 -0.3482(10) 0.2496(4) -0.0750(7) 0.061(2) Uani d . 1 C
H1A -0.2668 0.2645 0.0138 0.10(3) Uiso d R 1 H
C2 -0.3363(9) 0.2827(4) -0.1850(7) 0.0596(19) Uani d . 1 C
H2A -0.2457 0.3243 -0.1860 0.043(16) Uiso d R 1 H
C3 -0.4779(10) 0.2446(4) -0.2913(6) 0.0573(18) Uani d . 1 C
H3A -0.5051 0.2560 -0.3807 0.041(15) Uiso d R 1 H
C4 -0.5747(11) 0.1879(4) -0.2501(6) 0.0624(19) Uani d . 1 C
H4A -0.6803 0.1527 -0.3047 0.040(16) Uiso d R 1 H
C5 -0.4946(10) 0.1918(4) -0.1146(6) 0.0597(18) Uani d . 1 C
H5A -0.5338 0.1592 -0.0586 0.08(2) Uiso d R 1 H
C6 -0.7816(10) 0.3411(4) -0.1210(6) 0.0580(18) Uani d . 1 C
H6A -0.8206 0.3082 -0.0653 0.025(12) Uiso d R 1 H
C7 -0.8663(9) 0.3406(5) -0.2562(6) 0.0577(18) Uani d . 1 C
H7A -0.9736 0.3061 -0.3104 0.08(2) Uiso d R 1 H
C8 -0.7679(8) 0.3971(4) -0.3011(6) 0.0460(15) Uani d . 1 C
C9 -0.6212(9) 0.4324(4) -0.1910(6) 0.0491(16) Uani d . 1 C
H9A -0.5288 0.4732 -0.1913 0.039(16) Uiso d R 1 H
C10 -0.6311(10) 0.3993(4) -0.0813(6) 0.0578(19) Uani d . 1 C
H10A -0.5462 0.4129 0.0074 0.06(2) Uiso d R 1 H
C11 -0.8125(8) 0.4154(4) -0.4351(6) 0.0444(15) Uani d . 1 C
C12 -0.9478(8) 0.3691(4) -0.5344(6) 0.0495(16) Uani d . 1 C
H12A -1.0082 0.3251 -0.5150 0.062(19) Uiso d R 1 H
C13 -0.9931(9) 0.3878(4) -0.6606(6) 0.0509(17) Uani d . 1 C
H13A -1.0859 0.3571 -0.7250 0.053(18) Uiso d R 1 H
C14 -0.9014(9) 0.4519(4) -0.6927(6) 0.0436(15) Uani d . 1 C
C15 -0.7704(8) 0.4980(4) -0.5948(6) 0.0480(16) Uani d . 1 C
H15A -0.7102 0.5421 -0.6140 0.050(18) Uiso d R 1 H
C16 -0.7268(8) 0.4802(4) -0.4695(6) 0.0490(16) Uani d . 1 C
H16A -0.6372 0.5125 -0.4057 0.053(18) Uiso d R 1 H
C17 -0.9439(9) 0.4716(4) -0.8264(6) 0.0455(16) Uani d . 1 C

loop_
_atom_site_aniso_label
_atom_site_aniso_U_11
_atom_site_aniso_U_22
_atom_site_aniso_U_33
_atom_site_aniso_U_12
_atom_site_aniso_U_13
_atom_site_aniso_U_23
Fe1 0.0410(5) 0.0392(5) 0.0387(5) 0.0009(5) 0.0147(4) 0.0002(5)
O1 0.076(4) 0.072(3) 0.042(3) -0.022(3) 0.015(3) 0.000(3)
O2 0.060(3) 0.074(3) 0.053(3) -0.021(3) 0.018(2) 0.010(2)
C1 0.058(5) 0.065(5) 0.053(5) 0.031(4) 0.016(4) 0.009(4)
C2 0.041(4) 0.064(5) 0.086(5) 0.001(4) 0.039(4) -0.003(4)
C3 0.079(5) 0.054(4) 0.048(4) 0.002(4) 0.035(4) -0.002(3)
C4 0.096(6) 0.038(4) 0.064(4) -0.017(4) 0.044(4) -0.020(4)
C5 0.084(5) 0.041(4) 0.063(4) 0.018(4) 0.039(4) 0.010(4)
C6 0.054(4) 0.073(5) 0.054(4) 0.004(4) 0.030(4) 0.012(4)
C7 0.036(4) 0.081(5) 0.053(4) 0.005(4) 0.016(3) 0.012(4)
C8 0.043(4) 0.050(4) 0.048(4) 0.010(3) 0.021(3) 0.010(3)
C9 0.058(5) 0.036(3) 0.053(4) 0.001(3) 0.024(3) -0.008(3)
C10 0.079(5) 0.053(4) 0.039(4) 0.022(4) 0.023(4) 0.002(3)
C11 0.040(4) 0.042(4) 0.050(4) 0.009(3) 0.019(3) 0.003(3)
C12 0.047(4) 0.053(4) 0.047(4) -0.011(3) 0.019(3) 0.008(3)
C13 0.039(4) 0.054(4) 0.050(4) -0.012(3) 0.009(3) -0.004(3)
C14 0.039(4) 0.041(4) 0.049(4) 0.005(3) 0.018(3) 0.007(3)
C15 0.044(4) 0.044(4) 0.052(4) -0.009(3) 0.017(3) 0.007(3)
C16 0.046(4) 0.050(4) 0.041(4) -0.013(3) 0.009(3) -0.001(3)
C17 0.040(4) 0.050(4) 0.038(4) 0.006(3) 0.009(3) -0.004(3)

loop_
_atom_type_symbol
_atom_type_description
_atom_type_scat_dispersion_real
_atom_type_scat_dispersion_imag
_atom_type_scat_source
C C 0.0033 0.0016 'International Tables Vol C Tables 4.2.6.8 and 6.1.1.4'
H H 0.0000 0.0000 'International Tables Vol C Tables 4.2.6.8 and 6.1.1.4'
O O 0.0106 0.0060 'International Tables Vol C Tables 4.2.6.8 and 6.1.1.4'
Fe Fe 0.3463 0.8444 'International Tables Vol C Tables 4.2.6.8 and 6.1.1.4'

loop_
_geom_angle_atom_site_label_1
_geom_angle_atom_site_label_2
_geom_angle_atom_site_label_3
_geom_angle
C1 Fe1 C9 121.9(3)
C1 Fe1 C5 40.3(3)
C9 Fe1 C5 157.7(3)
C1 Fe1 C3 67.9(3)
C9 Fe1 C3 123.5(3)
C5 Fe1 C3 67.9(3)
C1 Fe1 C7 158.5(3)
C9 Fe1 C7 68.4(3)
C5 Fe1 C7 123.6(3)
C3 Fe1 C7 124.7(3)
C1 Fe1 C2 40.9(2)
C9 Fe1 C2 106.9(3)
C5 Fe1 C2 68.3(3)
C3 Fe1 C2 40.2(2)
C7 Fe1 C2 159.7(3)
C1 Fe1 C6 121.7(3)
C9 Fe1 C6 68.7(3)
C5 Fe1 C6 107.1(3)
C3 Fe1 C6 159.9(3)
C7 Fe1 C6 40.6(2)
C2 Fe1 C6 158.0(3)
C1 Fe1 C10 106.5(3)
C9 Fe1 C10 40.5(2)
C5 Fe1 C10 122.1(3)
C3 Fe1 C10 158.6(3)
C7 Fe1 C10 68.1(3)
C2 Fe1 C10 122.0(3)
C6 Fe1 C10 40.8(3)
C1 Fe1 C8 158.5(3)
C9 Fe1 C8 40.8(2)
C5 Fe1 C8 160.1(3)
C3 Fe1 C8 108.7(3)
C7 Fe1 C8 40.9(2)
C2 Fe1 C8 122.6(3)
C6 Fe1 C8 69.0(3)
C10 Fe1 C8 68.5(2)
C1 Fe1 C4 67.9(3)
C9 Fe1 C4 159.6(3)
C5 Fe1 C4 40.7(2)
C3 Fe1 C4 39.9(2)
C7 Fe1 C4 109.4(3)
C2 Fe1 C4 67.7(3)
C6 Fe1 C4 123.7(3)
C10 Fe1 C4 159.2(3)
C8 Fe1 C4 124.1(3)
C17 O1 H1B 112(6)
C5 C1 C2 108.5(6)
C5 C1 Fe1 70.2(4)
C2 C1 Fe1 70.1(4)
C5 C1 H1A 125.7
C2 C1 H1A 125.8
Fe1 C1 H1A 125.7
C3 C2 C1 106.9(6)
C3 C2 Fe1 69.8(4)
C1 C2 Fe1 69.0(4)
C3 C2 H2A 126.6
C1 C2 H2A 126.4
Fe1 C2 H2A 126.5
C4 C3 C2 109.3(6)
C4 C3 Fe1 70.8(4)
C2 C3 Fe1 70.0(4)
C4 C3 H3A 125.4
C2 C3 H3A 125.3
Fe1 C3 H3A 125.3
C3 C4 C5 107.5(7)
C3 C4 Fe1 69.3(4)
C5 C4 Fe1 68.9(4)
C3 C4 H4A 126.3
C5 C4 H4A 126.2
Fe1 C4 H4A 126.2
C1 C5 C4 107.8(6)
C1 C5 Fe1 69.5(4)
C4 C5 Fe1 70.5(4)
C1 C5 H5A 126.0
C4 C5 H5A 126.2
Fe1 C5 H5A 126.1
C7 C6 C10 107.2(6)
C7 C6 Fe1 69.6(4)
C10 C6 Fe1 69.8(4)
C7 C6 H6A 126.4
C10 C6 H6A 126.5
Fe1 C6 H6A 126.5
C6 C7 C8 109.1(6)
C6 C7 Fe1 69.8(4)
C8 C7 Fe1 69.9(4)
C6 C7 H7A 125.5
C8 C7 H7A 125.4
Fe1 C7 H7A 125.4
C9 C8 C7 106.6(5)
C9 C8 C11 127.2(6)
C7 C8 C11 126.2(6)
C9 C8 Fe1 68.9(3)
C7 C8 Fe1 69.1(3)
C11 C8 Fe1 127.4(4)
C10 C9 C8 108.8(6)
C10 C9 Fe1 70.3(4)
C8 C9 Fe1 70.2(3)
C10 C9 H9A 125.6
C8 C9 H9A 125.6
Fe1 C9 H9A 125.6
C9 C10 C6 108.4(6)
C9 C10 Fe1 69.2(3)
C6 C10 Fe1 69.4(4)
C9 C10 H10A 125.8
C6 C10 H10A 125.8
Fe1 C10 H10A 125.7
C16 C11 C12 117.0(5)
C16 C11 C8 121.9(6)
C12 C11 C8 121.1(5)
C13 C12 C11 121.0(6)
C13 C12 H12A 119.5
C11 C12 H12A 119.4
C12 C13 C14 120.9(6)
C12 C13 H13A 119.5
C14 C13 H13A 119.6
C15 C14 C13 117.8(6)
C15 C14 C17 120.3(5)
C13 C14 C17 121.9(6)
C16 C15 C14 121.4(6)
C16 C15 H15A 119.3
C14 C15 H15A 119.3
C15 C16 C11 121.9(6)
C15 C16 H16A 119.1
C11 C16 H16A 119.0
O2 C17 O1 123.5(6)
O2 C17 C14 121.5(6)
O1 C17 C14 115.1(6)

loop_
_geom_bond_atom_site_label_1
_geom_bond_atom_site_label_2
_geom_bond_distance
Fe1 C1 2.021(6)
Fe1 C9 2.028(6)
Fe1 C5 2.031(6)
Fe1 C3 2.033(6)
Fe1 C7 2.035(6)
Fe1 C2 2.036(6)
Fe1 C6 2.037(7)
Fe1 C10 2.042(6)
Fe1 C8 2.046(6)
Fe1 C4 2.052(6)
O1 C17 1.307(7)
O1 H1B 0.78(7)
O2 C17 1.223(7)
C1 C5 1.395(9)
C1 C2 1.419(8)
C1 H1A 0.9800
C2 C3 1.399(8)
C2 H2A 0.9801
C3 C4 1.394(9)
C3 H3A 0.9801
C4 C5 1.419(9)
C4 H4A 0.9799
C5 H5A 0.9800
C6 C7 1.414(9)
C6 C10 1.422(9)
C6 H6A 0.9801
C7 C8 1.427(8)
C7 H7A 0.9801
C8 C9 1.421(8)
C8 C11 1.465(8)
C9 C10 1.409(8)
C9 H9A 0.9800
C10 H10A 0.9800
C11 C16 1.387(8)
C11 C12 1.399(7)
C12 C13 1.380(8)
C12 H12A 0.9300
C13 C14 1.395(8)
C13 H13A 0.9300
C14 C15 1.376(8)
C14 C17 1.471(8)
C15 C16 1.369(8)
C15 H15A 0.9300
C16 H16A 0.9300

loop_
_geom_hbond_atom_site_label_D
_geom_hbond_atom_site_label_H
_geom_hbond_atom_site_label_A
_geom_hbond_site_symmetry_A
_geom_hbond_distance_DH
_geom_hbond_distance_HA
_geom_hbond_distance_DA
_geom_hbond_angle_DHA
_geom_hbond_publ_flag
O1 H1B O2 3_363 0.81(6) 1.86(6) 2.646(6) 162(7) yes

loop_
_geom_torsion_atom_site_label_1
_geom_torsion_atom_site_label_2
_geom_torsion_atom_site_label_3
_geom_torsion_atom_site_label_4
_geom_torsion
C9 Fe1 C1 C5 162.0(4)
C3 Fe1 C1 C5 -81.4(4)
C7 Fe1 C1 C5 48.7(9)
C2 Fe1 C1 C5 -119.2(6)
C6 Fe1 C1 C5 78.8(5)
C10 Fe1 C1 C5 120.6(4)
C8 Fe1 C1 C5 -166.4(6)
C4 Fe1 C1 C5 -38.1(4)
C9 Fe1 C1 C2 -78.8(5)
C5 Fe1 C1 C2 119.2(6)
C3 Fe1 C1 C2 37.8(4)
C7 Fe1 C1 C2 168.0(7)
C6 Fe1 C1 C2 -162.0(4)
C10 Fe1 C1 C2 -120.2(4)
C8 Fe1 C1 C2 -47.2(9)
C4 Fe1 C1 C2 81.1(4)
C5 C1 C2 C3 0.3(7)
Fe1 C1 C2 C3 -59.7(4)
C5 C1 C2 Fe1 60.0(4)
C1 Fe1 C2 C3 118.3(6)
C9 Fe1 C2 C3 -122.2(4)
C5 Fe1 C2 C3 80.9(4)
C7 Fe1 C2 C3 -48.9(10)
C6 Fe1 C2 C3 162.8(7)
C10 Fe1 C2 C3 -163.8(4)
C8 Fe1 C2 C3 -80.3(5)
C4 Fe1 C2 C3 36.9(4)
C9 Fe1 C2 C1 119.5(4)
C5 Fe1 C2 C1 -37.4(4)
C3 Fe1 C2 C1 -118.3(6)
C7 Fe1 C2 C1 -167.3(8)
C6 Fe1 C2 C1 44.5(9)
C10 Fe1 C2 C1 77.8(5)
C8 Fe1 C2 C1 161.3(4)
C4 Fe1 C2 C1 -81.4(4)
C1 C2 C3 C4 -1.0(7)
Fe1 C2 C3 C4 -60.1(5)
C1 C2 C3 Fe1 59.2(4)
C1 Fe1 C3 C4 81.4(5)
C9 Fe1 C3 C4 -164.0(4)
C5 Fe1 C3 C4 37.8(4)
C7 Fe1 C3 C4 -78.6(5)
C2 Fe1 C3 C4 119.9(6)
C6 Fe1 C3 C4 -41.3(10)
C10 Fe1 C3 C4 160.1(7)
C8 Fe1 C3 C4 -121.3(4)
C1 Fe1 C3 C2 -38.5(4)
C9 Fe1 C3 C2 76.0(5)
C5 Fe1 C3 C2 -82.1(4)
C7 Fe1 C3 C2 161.5(4)
C6 Fe1 C3 C2 -161.2(7)
C10 Fe1 C3 C2 40.2(9)
C8 Fe1 C3 C2 118.8(4)
C4 Fe1 C3 C2 -119.9(6)
C2 C3 C4 C5 1.2(8)
Fe1 C3 C4 C5 -58.4(4)
C2 C3 C4 Fe1 59.6(5)
C1 Fe1 C4 C3 -81.6(5)
C9 Fe1 C4 C3 41.2(10)
C5 Fe1 C4 C3 -119.4(6)
C7 Fe1 C4 C3 121.2(4)
C2 Fe1 C4 C3 -37.2(4)
C6 Fe1 C4 C3 164.2(4)
C10 Fe1 C4 C3 -159.6(7)
C8 Fe1 C4 C3 78.0(5)
C1 Fe1 C4 C5 37.8(4)
C9 Fe1 C4 C5 160.6(7)
C3 Fe1 C4 C5 119.4(6)
C7 Fe1 C4 C5 -119.4(4)
C2 Fe1 C4 C5 82.2(5)
C6 Fe1 C4 C5 -76.4(5)
C10 Fe1 C4 C5 -40.2(10)
C8 Fe1 C4 C5 -162.6(4)
C2 C1 C5 C4 0.4(7)
Fe1 C1 C5 C4 60.3(5)
C2 C1 C5 Fe1 -59.9(4)
C3 C4 C5 C1 -1.0(7)
Fe1 C4 C5 C1 -59.7(4)
C3 C4 C5 Fe1 58.7(5)
C9 Fe1 C5 C1 -43.7(9)
C3 Fe1 C5 C1 81.5(4)
C7 Fe1 C5 C1 -160.7(4)
C2 Fe1 C5 C1 38.0(4)
C6 Fe1 C5 C1 -119.2(4)
C10 Fe1 C5 C1 -77.1(5)
C8 Fe1 C5 C1 165.3(6)
C4 Fe1 C5 C1 118.6(6)
C1 Fe1 C5 C4 -118.6(6)
C9 Fe1 C5 C4 -162.3(6)
C3 Fe1 C5 C4 -37.1(4)
C7 Fe1 C5 C4 80.7(5)
C2 Fe1 C5 C4 -80.6(4)
C6 Fe1 C5 C4 122.2(4)
C10 Fe1 C5 C4 164.3(4)
C8 Fe1 C5 C4 46.7(9)
C1 Fe1 C6 C7 -163.6(4)
C9 Fe1 C6 C7 81.2(4)
C5 Fe1 C6 C7 -122.1(4)
C3 Fe1 C6 C7 -50.0(10)
C2 Fe1 C6 C7 163.7(7)
C10 Fe1 C6 C7 118.2(6)
C8 Fe1 C6 C7 37.3(4)
C4 Fe1 C6 C7 -80.6(5)
C1 Fe1 C6 C10 78.2(5)
C9 Fe1 C6 C10 -37.0(4)
C5 Fe1 C6 C10 119.7(4)
C3 Fe1 C6 C10 -168.2(7)
C7 Fe1 C6 C10 -118.2(6)
C2 Fe1 C6 C10 45.5(9)
C8 Fe1 C6 C10 -81.0(4)
C4 Fe1 C6 C10 161.2(4)
C10 C6 C7 C8 0.9(7)
Fe1 C6 C7 C8 -59.0(4)
C10 C6 C7 Fe1 59.9(5)
C1 Fe1 C7 C6 40.8(10)
C9 Fe1 C7 C6 -82.1(4)
C5 Fe1 C7 C6 76.5(5)
C3 Fe1 C7 C6 161.3(4)
C2 Fe1 C7 C6 -162.4(7)
C10 Fe1 C7 C6 -38.4(4)
C8 Fe1 C7 C6 -120.4(6)
C4 Fe1 C7 C6 119.5(4)
C1 Fe1 C7 C8 161.2(7)
C9 Fe1 C7 C8 38.2(4)
C5 Fe1 C7 C8 -163.1(4)
C3 Fe1 C7 C8 -78.3(5)
C2 Fe1 C7 C8 -42.0(10)
C6 Fe1 C7 C8 120.4(6)
C10 Fe1 C7 C8 82.0(4)
C4 Fe1 C7 C8 -120.1(4)
C6 C7 C8 C9 -0.1(7)
Fe1 C7 C8 C9 -59.0(4)
C6 C7 C8 C11 -179.3(6)
Fe1 C7 C8 C11 121.8(6)
C6 C7 C8 Fe1 58.9(5)
C1 Fe1 C8 C9 -42.9(8)
C5 Fe1 C8 C9 163.6(7)
C3 Fe1 C8 C9 -119.9(4)
C7 Fe1 C8 C9 118.3(5)
C2 Fe1 C8 C9 -77.7(4)
C6 Fe1 C8 C9 81.3(4)
C10 Fe1 C8 C9 37.4(4)
C4 Fe1 C8 C9 -161.4(4)
C1 Fe1 C8 C7 -161.2(7)
C9 Fe1 C8 C7 -118.3(5)
C5 Fe1 C8 C7 45.3(9)
C3 Fe1 C8 C7 121.8(4)
C2 Fe1 C8 C7 164.0(4)
C6 Fe1 C8 C7 -37.0(4)
C10 Fe1 C8 C7 -80.9(4)
C4 Fe1 C8 C7 80.3(5)
C1 Fe1 C8 C11 78.5(9)
C9 Fe1 C8 C11 121.4(7)
C5 Fe1 C8 C11 -75.0(9)
C3 Fe1 C8 C11 1.4(6)
C7 Fe1 C8 C11 -120.3(7)
C2 Fe1 C8 C11 43.7(7)
C6 Fe1 C8 C11 -157.3(6)
C10 Fe1 C8 C11 158.8(6)
C4 Fe1 C8 C11 -40.0(7)
C7 C8 C9 C10 -0.8(7)
C11 C8 C9 C10 178.4(5)
Fe1 C8 C9 C10 -59.9(4)
C7 C8 C9 Fe1 59.1(4)
C11 C8 C9 Fe1 -121.6(6)
C1 Fe1 C9 C10 -77.6(5)
C5 Fe1 C9 C10 -45.9(9)
C3 Fe1 C9 C10 -160.8(4)
C7 Fe1 C9 C10 81.1(4)
C2 Fe1 C9 C10 -119.8(4)
C6 Fe1 C9 C10 37.3(4)
C8 Fe1 C9 C10 119.5(6)
C4 Fe1 C9 C10 168.8(8)
C1 Fe1 C9 C8 162.9(4)
C5 Fe1 C9 C8 -165.4(6)
C3 Fe1 C9 C8 79.8(4)
C7 Fe1 C9 C8 -38.3(4)
C2 Fe1 C9 C8 120.7(4)
C6 Fe1 C9 C8 -82.1(4)
C10 Fe1 C9 C8 -119.5(6)
C4 Fe1 C9 C8 49.3(10)
C8 C9 C10 C6 1.4(7)
Fe1 C9 C10 C6 -58.5(5)
C8 C9 C10 Fe1 59.9(4)
C7 C6 C10 C9 -1.4(7)
Fe1 C6 C10 C9 58.4(4)
C7 C6 C10 Fe1 -59.8(5)
C1 Fe1 C10 C9 120.1(4)
C5 Fe1 C10 C9 161.2(4)
C3 Fe1 C10 C9 48.8(9)
C7 Fe1 C10 C9 -81.9(4)
C2 Fe1 C10 C9 78.2(5)
C6 Fe1 C10 C9 -120.2(6)
C8 Fe1 C10 C9 -37.7(4)
C4 Fe1 C10 C9 -169.0(7)
C1 Fe1 C10 C6 -119.7(4)
C9 Fe1 C10 C6 120.2(6)
C5 Fe1 C10 C6 -78.6(5)
C3 Fe1 C10 C6 168.9(6)
C7 Fe1 C10 C6 38.2(4)
C2 Fe1 C10 C6 -161.6(4)
C8 Fe1 C10 C6 82.4(4)
C4 Fe1 C10 C6 -48.9(10)
C9 C8 C11 C16 -8.9(10)
C7 C8 C11 C16 170.1(6)
Fe1 C8 C11 C16 -99.6(7)
C9 C8 C11 C12 172.7(6)
C7 C8 C11 C12 -8.3(9)
Fe1 C8 C11 C12 82.0(7)
C16 C11 C12 C13 -0.1(9)
C8 C11 C12 C13 178.4(6)
C11 C12 C13 C14 1.8(10)
C12 C13 C14 C15 -2.6(9)
C12 C13 C14 C17 178.5(6)
C13 C14 C15 C16 1.9(9)
C17 C14 C15 C16 -179.2(6)
C14 C15 C16 C11 -0.3(10)
C12 C11 C16 C15 -0.6(9)
C8 C11 C16 C15 -179.1(6)
C15 C14 C17 O2 5.0(9)
C13 C14 C17 O2 -176.1(6)
C15 C14 C17 O1 -175.1(6)
C13 C14 C17 O1 3.8(9)
